data_7125681
loop_
_publ_author_name
'Vasilenko, Vladislav'
'Blasius, Clemens K.'
'Wadepohl, Hubert'
'Gade, Lutz H.'

_publ_section_title
;
 Borohydride intermediates pave the way for magnesium-catalysed
 enantioselective ketone reduction.
;
_journal_issue 8
_journal_name_full 'Chemical communications (Cambridge, England)'
_journal_page_first 1203
_journal_page_last 1206
_journal_paper_doi 10.1039/c9cc09111d
_journal_volume 56
_journal_year 2020
_chemical_absolute_configuration ad
_chemical_formula_moiety 'C44 H46 F Mg N3 O5'
_chemical_formula_sum 'C44 H46 F Mg N3 O5'
_chemical_formula_weight 740.15
_chemical_properties_physical 'air-sensitive, moisture-sensitive'
_space_group_crystal_system triclinic
_space_group_IT_number 1
_space_group_name_Hall 'P 1'
_space_group_name_H-M_alt 'P 1'
_atom_sites_solution_hydrogens geom
_atom_sites_solution_primary iterative
_atom_sites_solution_secondary difmap
_audit_block_code ga_vv35
_audit_creation_date 2018-11-09
_audit_creation_method
;
Olex2 1.2
(compiled May 29 2018 13:30:08 for OlexSys, GUI svn.r5506)
;
_audit_update_record
;
2019-10-29 deposited with the CCDC.	2019-12-20 downloaded from the CCDC.
;
_cell_angle_alpha 65.663(3)
_cell_angle_beta 88.065(3)
_cell_angle_gamma 84.019(3)
_cell_formula_units_Z 1
_cell_length_a 9.5675(4)
_cell_length_b 9.7347(4)
_cell_length_c 11.4970(3)
_cell_measurement_reflns_used 16003
_cell_measurement_temperature 120(1)
_cell_measurement_theta_max 70.5300
_cell_measurement_theta_min 4.2080
_cell_volume 970.28(7)
_computing_cell_refinement 'CrysAlisPro 1.171.40.20a (Rigaku OD, 2018)'
_computing_data_collection 'CrysAlisPro 1.171.40.20a (Rigaku OD, 2018)'
_computing_data_reduction 'CrysAlisPro 1.171.40.20a (Rigaku OD, 2018)'
_computing_publication_material 'encif (Wadepohl, 2009-18); encifer 1.6.x (CCDC, 2016)'
_computing_structure_refinement 'ShelXL (Sheldrick, 2015)'
_computing_structure_solution 'SUPERFLIP (Palatinus, 2007-2009)'
_diffrn_ambient_temperature 120(1)
_diffrn_detector 'CCD plate'
_diffrn_detector_area_resol_mean 7.9621
_diffrn_detector_type Eos
_diffrn_measured_fraction_theta_full 0.999
_diffrn_measured_fraction_theta_max 0.985
_diffrn_measurement_details
;
List of Runs (angles in degrees, time in seconds):

  # Type    Start    End  Width  t~exp~   \w     \q     \k     \f   Frames
#--------------------------------------------------------------------------
  1  \w    -69.00  21.00   1.00    5.00    --    0.00 -57.00 -30.00   90
  2  \w    -21.00  69.00   1.00    5.00    --    0.00  57.00-120.00   90
  3  \w    -21.00  69.00   1.00    5.00    --    0.00  57.00 120.00   90
  4  \w    -35.00  14.00   1.00    5.00    --   10.00 106.00 133.46   49
  5  \w    -39.00   4.00   1.00    5.00    --   14.00 118.00 -86.04   43
  6  \w    -37.00   1.00   1.00    5.00    --   18.00 122.00  14.40   38
  7  \w    -10.00  17.00   1.00   10.00    --   34.00 103.00  65.76   27
  8  \w     -1.00  27.00   1.00   10.00    --   38.00  93.00-106.78   28
  9  \w      6.00  33.00   1.00   10.00    --   42.00  88.00  88.61   27
 10  \w      6.00  33.00   1.00   10.00    --   42.00  88.00 -77.81   27
 11  \w     13.00  40.00   1.00   10.00    --   46.00  83.00 -42.19   27
 12  \w     17.00  45.00   1.00   10.00    --   50.00  82.00 165.92   28
 13  \w     17.00  45.00   1.00   10.00    --   50.00  82.00  38.45   28
 14  \w     24.00 124.00   1.00   10.00    --   54.00  77.00 150.00  100
 15  \w    -15.00  75.00   1.00   10.00    --   54.00 -57.00  60.00   90
 16  \w     24.00 124.00   1.00   10.00    --   54.00  77.00  90.00  100
 17  \w     24.00 124.00   1.00   10.00    --   54.00  77.00   0.00  100
 18  \w     24.00 124.00   1.00   10.00    --   54.00  77.00 -90.00  100
 19  \w      1.00  96.00   1.00   10.00    --   54.00 -99.00 -30.00   95
 20  \w     23.00 111.00   1.00   10.00    --   54.00-125.00-120.00   88
 21  \w     24.00 124.00   1.00   10.00    --   54.00  77.00 120.00  100
 22  \w     24.00 124.00   1.00   10.00    --   54.00  77.00 -60.00  100
 23  \w     24.00 124.00   1.00   10.00    --   54.00  77.00-120.00  100
 24  \w     23.00 111.00   1.00   10.00    --   54.00-125.00 -60.00   88
 25  \w     24.00 124.00   1.00   10.00    --   54.00  77.00-150.00  100
 26  \w     34.00 126.00   1.00   10.00    --   58.00  67.00  81.54   92
 27  \w     29.00 128.00   1.00   10.00    --   58.00  76.00-173.72   99
 28  \w     29.00 128.00   1.00   10.00    --   58.00  75.00 -21.34   99
 29  \w     37.00 134.00   1.00   10.00    --   62.00  39.00 135.48   97
 30  \w     33.00 132.00   1.00   10.00    --   62.00  76.00 -80.30   99
 31  \w     37.00 136.00   1.00   10.00    --   66.00  76.00-136.16   99
 32  \w     38.00 135.00   1.00   10.00    --   66.00  73.00  53.73   97
 33  \w     39.00 135.00   1.00   10.00    --   66.00  72.00-163.00   96
 34  \w     42.00 140.00   1.00   10.00    --   70.00  74.00 -38.50   98
 35  \w     44.00 139.00   1.00   10.00    --   70.00  70.00  46.23   95
 36  \w     49.00 139.00   1.00   10.00    --   70.00  57.00-142.62   90
 37  \w     51.00 145.00   1.00   10.00    --   74.00  45.00  59.53   94
 38  \w     45.00 144.00   1.00   10.00    --   74.00  76.00 -65.04   99
 39  \w     52.00 142.00   1.00   10.00    --   74.00  61.00 -12.12   90
 40  \w     53.00 146.00   1.00   10.00    --   78.00  69.00 -66.01   93
 41  \w     54.00 146.00   1.00   10.00    --   78.00  67.00 106.32   92
 42  \w     50.00 148.00   1.00   10.00    --   78.00  74.00 140.76   98
 43  \w     64.00 156.00   1.00   20.00    --   86.00  50.00 131.10   92
 44  \w     57.00 100.00   1.00   20.00    --   86.00  76.00-150.13   43
 45  \w    133.00 169.00   1.00   20.00    --   98.00  44.00 147.36   36
 46  \w     80.00 127.00   1.00   20.00    --   98.00  44.00 147.36   47
 47  \w    134.00 160.00   1.00   20.00    --  108.00  64.00 -90.00   26
 48  \w     85.00 116.00   1.00   20.00    --  108.00  64.00 -90.00   31
 49  \w    132.00 158.00   1.00   20.00    --  108.00  77.00 120.00   26
 50  \w     78.00 104.00   1.00   20.00    --  108.00  77.00 120.00   26
 51  \w    111.00 178.00   1.00   20.00    --  108.00  77.00 -60.00   67
 52  \w     78.00 104.00   1.00   20.00    --  108.00  77.00 -60.00   26
 53  \w     86.00 177.00   1.00   20.00    --  108.00  48.00 -15.08   91
 54  \w     79.00 176.00   1.00   20.00    --  108.00  77.00-150.00   97
 55  \w     83.00 113.00   1.00   20.00    --  108.00-111.00   0.00   30
 56  \w    146.00 172.00   1.00   20.00    --  108.00  77.00   0.00   26
 57  \w     78.00 113.00   1.00   20.00    --  108.00  77.00   0.00   35
 58  \w     85.00 111.00   1.00   20.00    --  108.00  64.00  60.00   26
 59  \w     86.00 112.00   1.00   20.00    --  108.00  38.00 -30.00   26
 60  \w     82.00 157.00   1.00   20.00    --  108.00  38.00 -60.00   75
 61  \w     84.00 109.00   1.00   20.00    --  108.00  38.00-180.00   25
 62  \w     88.00 170.00   1.00   20.00    --  108.00  64.00  90.00   82
 63  \w     88.00 114.00   1.00   20.00    --  108.00  64.00 -30.00   26
 64  \w     79.00 105.00   1.00   20.00    --  108.00  77.00 -90.00   26
 65  \w    136.00 177.00   1.00   20.00    --  108.00  77.00 150.00   41
 66  \w     88.00 116.00   1.00   20.00    --  108.00  64.00 150.00   28
 67  \w     79.00 105.00   1.00   20.00    --  108.00  77.00 150.00   26
 68  \w     86.00 116.00   1.00   20.00    --  108.00  64.00 -60.00   30
 69  \w     42.00 109.00   1.00   20.00    --  108.00 -92.00-150.00   67
 70  \w     59.00 106.00   1.00   20.00    --  108.00-111.00 120.00   47
 71  \w     37.00  69.00   1.00   20.00    --  108.00 -92.00  60.00   32
 72  \w     86.00 112.00   1.00   20.00    --  108.00  64.00   0.00   26
 73  \w     85.00 142.00   1.00   20.00    --  108.00  64.00  30.00   57
 74  \w    117.00 178.00   1.00   20.00    --  108.00  77.00-120.00   61
 75  \w     81.00 106.00   1.00   20.00    --  108.00  77.00-120.00   25
 76  \w     93.00 124.00   1.00   20.00    --  108.00  50.00-180.00   31
 77  \w     79.00 137.00   1.00   20.00    --  108.00 -77.00-150.00   58
 78  \w     40.00  71.00   1.00   20.00    --  108.00 -77.00-150.00   31
 79  \w    124.00 177.00   1.00   20.00    --  108.00  77.00  60.00   53
 80  \w     79.00 157.00   1.00   20.00    --  108.00  77.00-180.00   78
 81  \w     78.00 104.00   1.00   20.00    --  108.00  77.00  60.00   26
 82  \w     82.00 108.00   1.00   20.00    --  108.00  77.00  90.00   26
 83  \w    122.00 176.00   1.00   20.00    --  108.00  77.00  30.00   54
 84  \w     88.00 115.00   1.00   20.00    --  108.00  64.00-120.00   27
 85  \w     78.00 104.00   1.00   20.00    --  108.00  77.00  30.00   26
 86  \w     83.00 120.00   1.00   20.00    --  108.00  38.00  90.00   37
 87  \w     78.00 104.00   1.00   20.00    --  108.00  77.00 -30.00   26
 88  \w     37.00 108.00   1.00   20.00    --  108.00 -92.00   0.00   71
 89  \w     38.00 108.00   1.00   20.00    --  108.00 -92.00 150.00   70
;
_diffrn_measurement_device 'four-circle diffractometer'
_diffrn_measurement_device_type 'Agilent SuperNova, Dual, Cu at home/near, Eos'
_diffrn_measurement_method '\w scans'
_diffrn_measurement_specimen_support 'polyimid foil'
_diffrn_orient_matrix_type 'CrysAlisPro convention (1999,Acta A55,543-557)'
_diffrn_orient_matrix_UB_11 0.0613145000
_diffrn_orient_matrix_UB_12 0.1535831000
_diffrn_orient_matrix_UB_13 -0.0444680000
_diffrn_orient_matrix_UB_21 -0.0573888000
_diffrn_orient_matrix_UB_22 0.0452573000
_diffrn_orient_matrix_UB_23 -0.1357860000
_diffrn_orient_matrix_UB_31 -0.1384266000
_diffrn_orient_matrix_UB_32 0.0695083000
_diffrn_orient_matrix_UB_33 0.0348555000
_diffrn_radiation_collimation 'focusing mirrors'
_diffrn_radiation_monochromator mirror
_diffrn_radiation_probe x-ray
_diffrn_radiation_type 'Cu K\a'
_diffrn_radiation_wavelength 1.54184
_diffrn_radiation_xray_symbol K-L~2,3~
_diffrn_reflns_av_R_equivalents 0.0271
_diffrn_reflns_av_unetI/netI 0.0242
_diffrn_reflns_Laue_measured_fraction_full 0.999
_diffrn_reflns_Laue_measured_fraction_max 0.985
_diffrn_reflns_limit_h_max 11
_diffrn_reflns_limit_h_min -11
_diffrn_reflns_limit_k_max 11
_diffrn_reflns_limit_k_min -11
_diffrn_reflns_limit_l_max 14
_diffrn_reflns_limit_l_min -14
_diffrn_reflns_number 23936
_diffrn_reflns_point_group_measured_fraction_full 0.929
_diffrn_reflns_point_group_measured_fraction_max 0.907
_diffrn_reflns_theta_full 67.684
_diffrn_reflns_theta_max 71.030
_diffrn_reflns_theta_min 4.221
_diffrn_source 'microfocus X-Ray tube'
_diffrn_source_type 'Agilent SuperNova (Cu) X-ray Source'
_exptl_absorpt_coefficient_mu 0.838
_exptl_absorpt_correction_T_max 1.000
_exptl_absorpt_correction_T_min 0.941
_exptl_absorpt_correction_type gaussian
_exptl_absorpt_process_details
;
CrysAlisPro 1.171.40.20a (Rigaku Oxford Diffraction, 2018)
Numerical absorption correction based on gaussian integration over
 a multifaceted crystal model (Busing & Levy, 1957).
Empirical absorption correction using spherical harmonics,
 implemented in SCALE3 ABSPACK scaling algorithm.
;
_exptl_crystal_colour bronze
_exptl_crystal_density_diffrn 1.267
_exptl_crystal_description irregular
_exptl_crystal_F_000 392
_exptl_crystal_size_max 0.116
_exptl_crystal_size_mid 0.084
_exptl_crystal_size_min 0.078
_refine_diff_density_max 0.116
_refine_diff_density_min -0.149
_refine_diff_density_rms 0.028
_refine_ls_abs_structure_details
;
 Flack x determined using 2912 quotients [(I+)-(I-)]/[(I+)+(I-)]
 (Parsons, Flack and Wagner, Acta Cryst. B69 (2013) 249-259).
;
_refine_ls_abs_structure_Flack -0.019(17)
_refine_ls_extinction_method none
_refine_ls_goodness_of_fit_ref 1.035
_refine_ls_hydrogen_treatment constr
_refine_ls_matrix_type full
_refine_ls_number_parameters 534
_refine_ls_number_reflns 6787
_refine_ls_number_restraints 121
_refine_ls_restrained_S_all 1.031
_refine_ls_R_factor_all 0.0271
_refine_ls_R_factor_gt 0.0256
_refine_ls_shift/su_max 0.001
_refine_ls_shift/su_mean 0.000
_refine_ls_structure_factor_coef Fsqd
_refine_ls_weighting_details 'w=1/[\s^2^(Fo^2^)+(0.0329P)^2^+0.1299P] where P=(Fo^2^+2Fc^2^)/3'
_refine_ls_weighting_scheme calc
_refine_ls_wR_factor_gt 0.0618
_refine_ls_wR_factor_ref 0.0631
_reflns_Friedel_coverage 0.842
_reflns_Friedel_fraction_full 0.859
_reflns_Friedel_fraction_max 0.829
_reflns_number_gt 6573
_reflns_number_total 6787
_reflns_threshold_expression 'I > 2\s(I)'
_cod_data_source_file c9cc09111d2.cif
_cod_data_source_block ga_vv35
_cod_depositor_comments 'Adding full bibliography for 7125679--7125681.cif.'
_cod_database_code 7125681
_audit_block_refno 3197
_audit_block_usercomment 'VV636, irregular, bronze'
_shelx_space_group_comment
;
The symmetry employed for this shelxl refinement is uniquely defined
by the following loop, which should always be used as a source of
symmetry information in preference to the above space-group names.
They are only intended as comments.
;
_shelx_estimated_absorpt_t_max 0.921
_shelx_estimated_absorpt_t_min 0.921
_reflns_odcompleteness_completeness 99.94
_reflns_odcompleteness_iscentric 1
_reflns_odcompleteness_theta 66.97
_shelxl_version_number 2018/3
_olex2_refinement_description
;
1. Fixed Uiso
 At 1.2 times of:
  All C(H) groups, All C(H,H) groups
 At 1.5 times of:
  All C(H,H,H) groups
2. Restrained distances
 O5A-C51A \\sim O5A-C54A \\sim O5B-C51B \\sim O5B-C54B
 with sigma of 0.01
 C51A-C52A \\sim C53A-C54A \\sim C51B-C52B \\sim C53B-C54B
 with sigma of 0.01
 C52A-C53A \\sim C52B-C53B
 with sigma of 0.01
 C51A-C53A \\sim C54A-C52A \\sim C51B-C53B \\sim C54B-C52B
 with sigma of 0.02
 O5A-C52A \\sim O5B-C52B \\sim O5A-C53A \\sim O5B-C53B
 with sigma of 0.02
 Mg-O5A \\sim Mg-O5B \\sim Mg-O4
 with sigma of 0.02
3. Uiso/Uaniso restraints and constraints
C1 \\sim C2 \\sim C3 \\sim C4 \\sim C5 \\sim C6 \\sim C7 \\sim C8 \\sim C9
\\sim C10 \\sim C11 \\sim C12 \\sim C13 \\sim C14 \\sim C15 \\sim C16 \\sim C17
\\sim C18 \\sim C19 \\sim C20 \\sim C21 \\sim C22 \\sim C23 \\sim C24 \\sim C25
\\sim C26 \\sim C27 \\sim C28 \\sim C29 \\sim C31 \\sim C32 \\sim C33 \\sim C34
\\sim C35 \\sim C36 \\sim C37 \\sim C41 \\sim C42 \\sim C43 \\sim C44 \\sim
C51A \\sim C52A \\sim C53A \\sim C54A \\sim C51B \\sim C52B \\sim C53B \\sim
C54B \\sim O1 \\sim O2 \\sim O3 \\sim O4 \\sim O5A \\sim O5B: within 1A with
sigma of 0.01 and sigma for terminal atoms of 0.01
4. Rigid body (RIGU) restrains
 O5A, C51A, C52A, C53A, C54A, O5B, C51B, C52B, C53B, C54B
 with sigma for 1-2 distances of 0.004 and sigma for 1-3 distances of 0.004
5. Others
 Sof(O5B)=Sof(C51B)=Sof(H51C)=Sof(H51D)=Sof(C52B)=Sof(H52C)=Sof(H52D)=
 Sof(C53B)=Sof(H53C)=Sof(H53D)=Sof(C54B)=Sof(H54C)=Sof(H54D)=1-FVAR(1)
 Sof(O5A)=Sof(C51A)=Sof(H51A)=Sof(H51B)=Sof(C52A)=Sof(H52A)=Sof(H52B)=
 Sof(C53A)=Sof(H53A)=Sof(H53B)=Sof(C54A)=Sof(H54A)=Sof(H54B)=FVAR(1)
6.a Ternary CH refined with riding coordinates:
 C1(H1), C16(H16), C29(H29)
6.b Secondary CH2 refined with riding coordinates:
 C2(H2A,H2B), C15(H15A,H15B), C41(H41A,H41B), C42(H42A,H42B), C43(H43A,H43B),
 C44(H44A,H44B), C51A(H51A,H51B), C52A(H52A,H52B), C53A(H53A,H53B), C54A(H54A,
 H54B), C51B(H51C,H51D), C52B(H52C,H52D), C53B(H53C,H53D), C54B(H54C,H54D)
6.c Aromatic/amide H refined with riding coordinates:
 C4(H4), C7(H7), C8(H8), C9(H9), C10(H10), C13(H13), C18(H18), C19(H19),
 C20(H20), C21(H21), C22(H22), C24(H24), C25(H25), C26(H26), C27(H27), C28(H28),
  C32(H32), C33(H33), C35(H35), C36(H36)
6.d Idealised Me refined as rotating group:
 C37(H37A,H37B,H37C)
;
_oxdiff_exptl_absorpt_empirical_details
;
Empirical correction (ABSPACK) includes:
- Absorption correction using spherical harmonics
- Frame scaling
- Detector area scaling
;
_oxdiff_exptl_absorpt_empirical_full_max 1.189
_oxdiff_exptl_absorpt_empirical_full_min 0.855
_cell_oxdiff_length_a 9.5675(4)
_cell_oxdiff_length_b 9.7347(4)
_cell_oxdiff_length_c 11.4970(3)
_cell_oxdiff_angle_alpha 65.664(3)
_cell_oxdiff_angle_beta 88.065(3)
_cell_oxdiff_angle_gamma 84.019(3)
_cell_oxdiff_volume 970.28(6)
_cell_oxdiff_measurement_reflns_used 16003

loop_
_symmetry_equiv_pos_as_xyz
'x, y, z'

loop_
_atom_site_label
_atom_site_type_symbol
_atom_site_fract_x
_atom_site_fract_y
_atom_site_fract_z
_atom_site_U_iso_or_equiv
_atom_site_adp_type
_atom_site_occupancy
_atom_site_site_symmetry_order
_atom_site_calc_flag
_atom_site_refinement_flags_posn
_atom_site_refinement_flags_adp
_atom_site_refinement_flags_occupancy
_atom_site_disorder_assembly
_atom_site_disorder_group
Mg Mg 0.50608(7) 0.11491(7) 0.83090(6) 0.01808(14) Uani 1 1 d D . . . .
F F 0.3083(2) 0.96707(17) 0.37902(18) 0.0648(5) Uani 1 1 d . . . . .
O1 O 0.51472(17) 0.36362(17) 1.07199(15) 0.0305(3) Uani 1 1 d . U . . .
O2 O 0.65902(16) -0.28162(15) 0.75387(13) 0.0250(3) Uani 1 1 d . U . . .
O3 O 0.38376(15) 0.25510(16) 0.69232(13) 0.0258(3) Uani 1 1 d . U . . .
O4 O 0.68512(14) 0.23832(15) 0.75822(13) 0.0227(3) Uani 1 1 d D U . . .
N1 N 0.45927(17) 0.25132(18) 0.94457(15) 0.0212(4) Uani 1 1 d . . . . .
N2 N 0.63794(17) -0.03657(18) 0.99808(15) 0.0193(3) Uani 1 1 d . . . . .
N3 N 0.59169(18) -0.04891(18) 0.74858(14) 0.0201(3) Uani 1 1 d . . . . .
C1 C 0.3667(2) 0.3945(2) 0.9018(2) 0.0236(4) Uani 1 1 d . U . . .
H1 H 0.375339 0.452296 0.807467 0.028 Uiso 1 1 calc R . . . .
C2 C 0.4282(2) 0.4800(2) 0.9720(2) 0.0305(5) Uani 1 1 d . U . . .
H2A H 0.485085 0.559403 0.913682 0.037 Uiso 1 1 calc R . . . .
H2B H 0.352492 0.527506 1.008192 0.037 Uiso 1 1 calc R . . . .
C3 C 0.5323(2) 0.2426(2) 1.03968(19) 0.0225(4) Uani 1 1 d . U . . .
C4 C 0.6306(2) 0.1214(2) 1.11858(18) 0.0242(4) Uani 1 1 d . U . . .
H4 H 0.668100 0.129279 1.190838 0.029 Uiso 1 1 calc R . . . .
C5 C 0.6746(2) -0.0039(2) 1.09831(17) 0.0208(4) Uani 1 1 d . U . . .
C6 C 0.7715(2) -0.1285(2) 1.18631(18) 0.0223(4) Uani 1 1 d . U . . .
C7 C 0.8424(2) -0.1480(2) 1.29684(19) 0.0274(5) Uani 1 1 d . U . . .
H7 H 0.831615 -0.072653 1.329817 0.033 Uiso 1 1 calc R . . . .
C8 C 0.9290(2) -0.2811(3) 1.3569(2) 0.0304(5) Uani 1 1 d . U . . .
H8 H 0.978613 -0.297035 1.432320 0.036 Uiso 1 1 calc R . . . .
C9 C 0.9450(2) -0.3919(2) 1.3090(2) 0.0304(5) Uani 1 1 d . U . . .
H9 H 1.004593 -0.482349 1.352615 0.037 Uiso 1 1 calc R . . . .
C10 C 0.8750(2) -0.3719(2) 1.19826(19) 0.0260(4) Uani 1 1 d . U . . .
H10 H 0.886695 -0.446586 1.164663 0.031 Uiso 1 1 calc R . . . .
C11 C 0.7873(2) -0.2388(2) 1.13837(18) 0.0217(4) Uani 1 1 d . U . . .
C12 C 0.7030(2) -0.1771(2) 1.01934(18) 0.0199(4) Uani 1 1 d . U . . .
C13 C 0.6975(2) -0.2528(2) 0.94259(19) 0.0221(4) Uani 1 1 d . U . . .
H13 H 0.731937 -0.356952 0.976641 0.027 Uiso 1 1 calc R . . . .
C14 C 0.6437(2) -0.1865(2) 0.81543(18) 0.0204(4) Uani 1 1 d . U . . .
C15 C 0.5861(2) -0.1988(2) 0.6330(2) 0.0268(5) Uani 1 1 d . U . . .
H15A H 0.489826 -0.229005 0.636625 0.032 Uiso 1 1 calc R . . . .
H15B H 0.637727 -0.215547 0.563116 0.032 Uiso 1 1 calc R . . . .
C16 C 0.5827(2) -0.0329(2) 0.61446(18) 0.0225(4) Uani 1 1 d . U . . .
H16 H 0.491636 0.024821 0.574148 0.027 Uiso 1 1 calc R . . . .
C17 C 0.2140(2) 0.3721(2) 0.9357(2) 0.0241(4) Uani 1 1 d . U . . .
C18 C 0.1717(3) 0.2438(3) 1.0343(2) 0.0330(5) Uani 1 1 d . U . . .
H18 H 0.239071 0.161756 1.080576 0.040 Uiso 1 1 calc R . . . .
C19 C 0.0298(3) 0.2355(3) 1.0656(3) 0.0413(6) Uani 1 1 d . U . . .
H19 H 0.001035 0.146980 1.132912 0.050 Uiso 1 1 calc R . . . .
C20 C -0.0690(3) 0.3535(3) 1.0002(3) 0.0423(6) Uani 1 1 d . U . . .
H20 H -0.165257 0.346773 1.022855 0.051 Uiso 1 1 calc R . . . .
C21 C -0.0282(3) 0.4813(3) 0.9020(2) 0.0403(6) Uani 1 1 d . U . . .
H21 H -0.096167 0.563025 0.856430 0.048 Uiso 1 1 calc R . . . .
C22 C 0.1121(3) 0.4906(3) 0.8697(2) 0.0327(5) Uani 1 1 d . U . . .
H22 H 0.139617 0.579097 0.801576 0.039 Uiso 1 1 calc R . . . .
C23 C 0.7052(2) 0.0441(2) 0.53665(19) 0.0245(4) Uani 1 1 d . U . . .
C24 C 0.8433(3) -0.0070(3) 0.5784(2) 0.0296(5) Uani 1 1 d . U . . .
H24 H 0.861562 -0.090566 0.658410 0.035 Uiso 1 1 calc R . . . .
C25 C 0.9550(3) 0.0624(3) 0.5049(2) 0.0385(6) Uani 1 1 d . U . . .
H25 H 1.048922 0.026040 0.534344 0.046 Uiso 1 1 calc R . . . .
C26 C 0.9288(3) 0.1851(3) 0.3883(2) 0.0463(7) Uani 1 1 d . U . . .
H26 H 1.004688 0.233894 0.338156 0.056 Uiso 1 1 calc R . . . .
C27 C 0.7924(3) 0.2360(3) 0.3454(2) 0.0435(7) Uani 1 1 d . U . . .
H27 H 0.774522 0.319196 0.265148 0.052 Uiso 1 1 calc R . . . .
C28 C 0.6809(3) 0.1662(2) 0.4188(2) 0.0323(5) Uani 1 1 d . U . . .
H28 H 0.587245 0.202100 0.388384 0.039 Uiso 1 1 calc R . . . .
C29 C 0.3968(2) 0.3280(2) 0.56186(19) 0.0275(5) Uani 1 1 d . U . . .
H29 H 0.492824 0.297853 0.537715 0.033 Uiso 1 1 calc R . . . .
C31 C 0.3766(2) 0.5006(2) 0.51313(19) 0.0270(5) Uani 1 1 d . U . . .
C32 C 0.2690(2) 0.5696(2) 0.5601(2) 0.0293(5) Uani 1 1 d . U . . .
H32 H 0.209943 0.508036 0.624407 0.035 Uiso 1 1 calc R . . . .
C33 C 0.2448(3) 0.7264(3) 0.5158(2) 0.0360(5) Uani 1 1 d . U . . .
H33 H 0.170996 0.772204 0.549218 0.043 Uiso 1 1 calc R . . . .
C34 C 0.3307(3) 0.8125(3) 0.4226(2) 0.0407(6) Uani 1 1 d . U . . .
C35 C 0.4390(3) 0.7509(3) 0.3730(2) 0.0424(6) Uani 1 1 d . U . . .
H35 H 0.497612 0.813709 0.308969 0.051 Uiso 1 1 calc R . . . .
C36 C 0.4613(3) 0.5939(3) 0.4188(2) 0.0364(5) Uani 1 1 d . U . . .
H36 H 0.535761 0.549388 0.384971 0.044 Uiso 1 1 calc R . . . .
C37 C 0.2871(3) 0.2825(3) 0.4926(2) 0.0362(5) Uani 1 1 d . U . . .
H37A H 0.297813 0.172302 0.520537 0.054 Uiso 1 1 calc GR . . . .
H37B H 0.301235 0.331736 0.400242 0.054 Uiso 1 1 calc GR . . . .
H37C H 0.192444 0.314671 0.513075 0.054 Uiso 1 1 calc GR . . . .
C41 C 0.6813(2) 0.3985(2) 0.7225(2) 0.0274(5) Uani 1 1 d . U . . .
H41A H 0.689526 0.420404 0.798699 0.033 Uiso 1 1 calc R . . . .
H41B H 0.592828 0.452171 0.676508 0.033 Uiso 1 1 calc R . . . .
C42 C 0.8064(3) 0.4457(3) 0.6366(2) 0.0388(6) Uani 1 1 d . U . . .
H42A H 0.845406 0.532023 0.644025 0.047 Uiso 1 1 calc R . . . .
H42B H 0.780336 0.474672 0.546319 0.047 Uiso 1 1 calc R . . . .
C43 C 0.9122(3) 0.3039(3) 0.6854(3) 0.0403(6) Uani 1 1 d . U . . .
H43A H 0.944249 0.275320 0.614893 0.048 Uiso 1 1 calc R . . . .
H43B H 0.994951 0.321045 0.725263 0.048 Uiso 1 1 calc R . . . .
C44 C 0.8306(2) 0.1814(3) 0.7839(2) 0.0279(5) Uani 1 1 d . U . . .
H44A H 0.849562 0.084701 0.774301 0.034 Uiso 1 1 calc R . . . .
H44B H 0.856990 0.164386 0.871649 0.034 Uiso 1 1 calc R . . . .
O5A O 0.3329(19) -0.017(3) 0.9169(17) 0.025(3) Uani 0.518(16) 1 d D U P A 1
C51A C 0.2067(13) 0.0003(12) 0.8459(11) 0.045(3) Uani 0.518(16) 1 d D U P A 1
H51A H 0.228858 0.011545 0.757899 0.054 Uiso 0.518(16) 1 calc R . P A 1
H51B H 0.143948 0.089698 0.841940 0.054 Uiso 0.518(16) 1 calc R . P A 1
C52A C 0.1387(9) -0.1461(9) 0.9206(9) 0.046(2) Uani 0.518(16) 1 d D U P A 1
H52A H 0.035740 -0.131364 0.906348 0.055 Uiso 0.518(16) 1 calc R . P A 1
H52B H 0.179630 -0.229207 0.897669 0.055 Uiso 0.518(16) 1 calc R . P A 1
C53A C 0.174(2) -0.176(3) 1.0544(11) 0.063(4) Uani 0.518(16) 1 d D U P A 1
H53A H 0.173419 -0.285176 1.110836 0.076 Uiso 0.518(16) 1 calc R . P A 1
H53B H 0.107401 -0.116525 1.087246 0.076 Uiso 0.518(16) 1 calc R . P A 1
C54A C 0.3215(17) -0.127(3) 1.0461(16) 0.030(3) Uani 0.518(16) 1 d D U P A 1
H54A H 0.333796 -0.082355 1.107712 0.036 Uiso 0.518(16) 1 calc R . P A 1
H54B H 0.393235 -0.214726 1.064230 0.036 Uiso 0.518(16) 1 calc R . P A 1
O5B O 0.347(2) -0.034(3) 0.9117(18) 0.024(3) Uani 0.482(16) 1 d D U P A 2
C51B C 0.2291(13) -0.0488(15) 0.8450(11) 0.042(3) Uani 0.482(16) 1 d D U P A 2
H51C H 0.253329 -0.125982 0.810364 0.051 Uiso 0.482(16) 1 calc R . P A 2
H51D H 0.198340 0.049031 0.773729 0.051 Uiso 0.482(16) 1 calc R . P A 2
C52B C 0.1150(8) -0.0974(14) 0.9446(8) 0.048(2) Uani 0.482(16) 1 d D U P A 2
H52C H 0.059359 -0.008435 0.949641 0.057 Uiso 0.482(16) 1 calc R . P A 2
H52D H 0.050981 -0.159027 0.925192 0.057 Uiso 0.482(16) 1 calc R . P A 2
C53B C 0.1952(17) -0.189(2) 1.0652(9) 0.045(3) Uani 0.482(16) 1 d D U P A 2
H53C H 0.194625 -0.298515 1.087101 0.054 Uiso 0.482(16) 1 calc R . P A 2
H53D H 0.153087 -0.167344 1.136451 0.054 Uiso 0.482(16) 1 calc R . P A 2
C54B C 0.3437(16) -0.144(3) 1.0418(16) 0.028(3) Uani 0.482(16) 1 d D U P A 2
H54C H 0.368647 -0.099935 1.100897 0.033 Uiso 0.482(16) 1 calc R . P A 2
H54D H 0.411187 -0.233790 1.054867 0.033 Uiso 0.482(16) 1 calc R . P A 2

loop_
_atom_site_aniso_label
_atom_site_aniso_U_11
_atom_site_aniso_U_22
_atom_site_aniso_U_33
_atom_site_aniso_U_23
_atom_site_aniso_U_13
_atom_site_aniso_U_12
Mg 0.0172(3) 0.0186(3) 0.0178(3) -0.0069(2) 0.0000(2) -0.0020(2)
F 0.0833(13) 0.0274(7) 0.0711(11) -0.0053(7) -0.0235(10) -0.0075(8)
O1 0.0358(9) 0.0254(8) 0.0360(8) -0.0188(7) -0.0036(7) 0.0000(6)
O2 0.0323(8) 0.0205(7) 0.0253(7) -0.0123(6) -0.0030(6) -0.0028(6)
O3 0.0250(8) 0.0272(7) 0.0206(7) -0.0061(6) -0.0030(6) 0.0021(6)
O4 0.0182(7) 0.0206(7) 0.0289(7) -0.0096(6) 0.0025(6) -0.0034(6)
N1 0.0185(9) 0.0211(8) 0.0229(8) -0.0084(7) 0.0025(7) -0.0010(7)
N2 0.0201(9) 0.0194(8) 0.0190(8) -0.0081(6) 0.0000(7) -0.0034(7)
N3 0.0214(9) 0.0212(8) 0.0174(8) -0.0076(6) -0.0016(6) -0.0019(7)
C1 0.0211(11) 0.0199(10) 0.0286(10) -0.0092(8) 0.0033(8) -0.0008(8)
C2 0.0260(12) 0.0234(11) 0.0443(13) -0.0161(10) -0.0009(10) -0.0014(9)
C3 0.0248(11) 0.0222(10) 0.0236(10) -0.0121(8) 0.0045(8) -0.0051(8)
C4 0.0269(11) 0.0281(10) 0.0198(9) -0.0113(8) -0.0024(8) -0.0047(9)
C5 0.0219(11) 0.0232(9) 0.0171(9) -0.0069(7) 0.0003(7) -0.0072(8)
C6 0.0207(11) 0.0248(10) 0.0192(9) -0.0059(8) 0.0010(8) -0.0068(8)
C7 0.0292(12) 0.0317(11) 0.0213(10) -0.0092(9) -0.0010(8) -0.0097(9)
C8 0.0273(12) 0.0373(12) 0.0204(10) -0.0039(9) -0.0066(8) -0.0083(10)
C9 0.0267(12) 0.0283(11) 0.0252(10) 0.0003(9) -0.0037(9) -0.0020(9)
C10 0.0254(11) 0.0218(10) 0.0242(10) -0.0028(8) -0.0001(8) -0.0031(8)
C11 0.0201(10) 0.0224(10) 0.0194(9) -0.0047(8) 0.0018(8) -0.0058(8)
C12 0.0195(10) 0.0179(9) 0.0193(9) -0.0040(7) 0.0015(7) -0.0046(8)
C13 0.0249(11) 0.0156(9) 0.0244(10) -0.0069(8) -0.0009(8) -0.0010(8)
C14 0.0196(10) 0.0196(9) 0.0244(10) -0.0111(8) 0.0013(8) -0.0037(8)
C15 0.0329(12) 0.0255(10) 0.0248(10) -0.0123(9) -0.0055(9) -0.0052(9)
C16 0.0243(11) 0.0251(10) 0.0195(9) -0.0111(8) -0.0042(8) 0.0012(8)
C17 0.0209(11) 0.0296(11) 0.0291(10) -0.0195(9) 0.0035(8) -0.0029(8)
C18 0.0295(13) 0.0310(12) 0.0419(13) -0.0185(10) 0.0089(10) -0.0056(10)
C19 0.0402(15) 0.0455(14) 0.0492(14) -0.0280(12) 0.0183(12) -0.0207(12)
C20 0.0221(12) 0.0704(18) 0.0518(15) -0.0428(15) 0.0068(11) -0.0052(12)
C21 0.0251(13) 0.0632(17) 0.0400(13) -0.0314(13) -0.0010(10) 0.0077(12)
C22 0.0279(12) 0.0416(13) 0.0316(11) -0.0196(10) 0.0026(9) 0.0035(10)
C23 0.0343(12) 0.0222(10) 0.0220(10) -0.0140(8) 0.0025(8) -0.0038(9)
C24 0.0342(13) 0.0272(11) 0.0321(11) -0.0165(9) 0.0051(9) -0.0066(9)
C25 0.0361(14) 0.0451(14) 0.0500(15) -0.0336(12) 0.0135(11) -0.0150(11)
C26 0.068(2) 0.0474(15) 0.0410(14) -0.0305(12) 0.0271(14) -0.0357(15)
C27 0.076(2) 0.0334(13) 0.0275(11) -0.0157(10) 0.0117(12) -0.0241(13)
C28 0.0527(15) 0.0255(11) 0.0228(10) -0.0136(9) 0.0014(10) -0.0055(10)
C29 0.0236(11) 0.0337(11) 0.0231(10) -0.0110(9) -0.0033(8) 0.0044(9)
C31 0.0216(11) 0.0338(11) 0.0209(9) -0.0071(8) -0.0058(8) 0.0017(9)
C32 0.0248(12) 0.0306(11) 0.0310(11) -0.0111(9) -0.0041(9) -0.0013(9)
C33 0.0309(13) 0.0339(12) 0.0438(13) -0.0172(10) -0.0122(10) 0.0030(10)
C34 0.0486(16) 0.0264(11) 0.0404(13) -0.0052(10) -0.0198(12) -0.0041(11)
C35 0.0451(15) 0.0428(13) 0.0263(11) 0.0022(10) -0.0070(10) -0.0167(12)
C36 0.0311(13) 0.0482(14) 0.0223(10) -0.0072(10) -0.0030(9) -0.0017(11)
C37 0.0336(13) 0.0410(13) 0.0340(12) -0.0169(10) -0.0106(10) 0.0067(10)
C41 0.0295(12) 0.0191(10) 0.0298(10) -0.0054(8) 0.0002(9) -0.0057(9)
C42 0.0393(14) 0.0398(14) 0.0338(12) -0.0090(11) 0.0098(11) -0.0186(11)
C43 0.0302(14) 0.0480(15) 0.0589(16) -0.0365(13) 0.0209(12) -0.0174(11)
C44 0.0191(11) 0.0331(11) 0.0375(12) -0.0207(10) 0.0007(9) -0.0012(9)
O5A 0.021(4) 0.029(5) 0.028(3) -0.012(3) 0.007(2) -0.009(4)
C51A 0.029(4) 0.051(6) 0.050(3) -0.012(4) -0.007(3) -0.020(4)
C52A 0.025(3) 0.033(4) 0.083(5) -0.026(3) -0.005(3) -0.008(3)
C53A 0.025(5) 0.067(7) 0.076(6) -0.005(5) 0.010(4) -0.024(5)
C54A 0.021(5) 0.030(5) 0.035(4) -0.009(3) 0.008(3) 0.002(4)
O5B 0.019(4) 0.032(6) 0.023(3) -0.012(3) 0.001(3) -0.006(4)
C51B 0.038(5) 0.048(6) 0.045(3) -0.019(4) -0.008(3) -0.018(5)
C52B 0.028(4) 0.051(5) 0.062(4) -0.019(4) 0.003(3) -0.013(3)
C53B 0.026(5) 0.051(5) 0.046(4) -0.007(4) 0.011(3) -0.005(4)
C54B 0.022(5) 0.025(5) 0.030(3) -0.005(3) 0.013(3) -0.003(5)

loop_
_atom_type_symbol
_atom_type_description
_atom_type_scat_dispersion_real
_atom_type_scat_dispersion_imag
_atom_type_scat_source
C C 0.0181 0.0091 'International Tables Vol C Tables 4.2.6.8 and 6.1.1.4'
H H 0.0000 0.0000 'International Tables Vol C Tables 4.2.6.8 and 6.1.1.4'
F F 0.0727 0.0534 'International Tables Vol C Tables 4.2.6.8 and 6.1.1.4'
Mg Mg 0.1719 0.1771 'International Tables Vol C Tables 4.2.6.8 and 6.1.1.4'
N N 0.0311 0.0180 'International Tables Vol C Tables 4.2.6.8 and 6.1.1.4'
O O 0.0492 0.0322 'International Tables Vol C Tables 4.2.6.8 and 6.1.1.4'

loop_
_exptl_crystal_face_index_h
_exptl_crystal_face_index_k
_exptl_crystal_face_index_l
_exptl_crystal_face_perp_dist
4 3 -2 0.0233
-4 2 -4 0.0413
1 -1 -7 0.0491
-3 5 2 0.0366
-3 2 6 0.0453
6 0 -3 0.0289
1 0 7 0.0633
-1 -6 -5 0.0575
-3 -6 -1 0.0444
5 -2 2 0.0442
6 1 0 0.0298
0 6 5 0.0428
5 -3 1 0.0472
-5 3 1 0.0330
-2 6 4 0.0384
3 6 2 0.0333
3 3 -3 0.0214
6 0 1 0.0320

loop_
_geom_angle_atom_site_label_1
_geom_angle_atom_site_label_2
_geom_angle_atom_site_label_3
_geom_angle
O3 Mg O4 93.51(6)
O3 Mg N1 91.81(6)
O3 Mg N2 175.64(7)
O3 Mg N3 100.69(6)
O3 Mg O5A 90.2(5)
O3 Mg O5B 92.8(5)
O4 Mg N1 87.65(6)
O4 Mg N2 87.42(6)
O4 Mg N3 88.82(6)
O4 Mg O5A 176.0(4)
N1 Mg N3 167.20(6)
N2 Mg N1 83.98(6)
N2 Mg N3 83.58(6)
O5A Mg N1 90.8(9)
O5A Mg N2 88.8(5)
O5A Mg N3 91.9(9)
O5B Mg O4 172.4(8)
O5B Mg N1 96.5(9)
O5B Mg N2 86.7(5)
O5B Mg N3 85.8(10)
C3 O1 C2 105.75(15)
C14 O2 C15 105.16(15)
C29 O3 Mg 134.83(14)
C41 O4 Mg 122.80(13)
C44 O4 Mg 127.27(12)
C44 O4 C41 105.27(15)
C1 N1 Mg 124.71(12)
C3 N1 Mg 125.79(14)
C3 N1 C1 107.30(16)
C5 N2 Mg 126.08(13)
C12 N2 Mg 126.80(12)
C12 N2 C5 107.07(16)
C14 N3 Mg 124.50(13)
C14 N3 C16 106.43(16)
C16 N3 Mg 128.53(12)
N1 C1 H1 109.7
N1 C1 C2 102.99(16)
N1 C1 C17 113.40(16)
C2 C1 H1 109.7
C17 C1 H1 109.7
C17 C1 C2 111.01(18)
O1 C2 C1 103.99(16)
O1 C2 H2A 111.0
O1 C2 H2B 111.0
C1 C2 H2A 111.0
C1 C2 H2B 111.0
H2A C2 H2B 109.0
O1 C3 C4 114.44(17)
N1 C3 O1 116.95(19)
N1 C3 C4 128.62(18)
C3 C4 H4 117.5
C5 C4 C3 125.09(17)
C5 C4 H4 117.5
N2 C5 C6 110.00(17)
C4 C5 N2 127.37(19)
C4 C5 C6 122.63(17)
C7 C6 C5 132.5(2)
C11 C6 C5 106.42(16)
C11 C6 C7 121.1(2)
C6 C7 H7 121.2
C8 C7 C6 117.6(2)
C8 C7 H7 121.2
C7 C8 H8 119.3
C7 C8 C9 121.42(19)
C9 C8 H8 119.3
C8 C9 H9 119.6
C10 C9 C8 120.9(2)
C10 C9 H9 119.6
C9 C10 H10 121.1
C11 C10 C9 117.8(2)
C11 C10 H10 121.1
C6 C11 C10 121.24(18)
C6 C11 C12 105.96(17)
C10 C11 C12 132.71(19)
N2 C12 C11 110.51(16)
C13 C12 N2 126.82(18)
C13 C12 C11 122.65(19)
C12 C13 H13 117.7
C12 C13 C14 124.61(18)
C14 C13 H13 117.7
O2 C14 C13 114.06(17)
N3 C14 O2 116.44(16)
N3 C14 C13 129.34(17)
O2 C15 H15A 111.1
O2 C15 H15B 111.1
O2 C15 C16 103.29(15)
H15A C15 H15B 109.1
C16 C15 H15A 111.1
C16 C15 H15B 111.1
N3 C16 C15 101.85(15)
N3 C16 H16 110.4
N3 C16 C23 111.20(15)
C15 C16 H16 110.4
C23 C16 C15 112.44(17)
C23 C16 H16 110.4
C18 C17 C1 123.0(2)
C18 C17 C22 118.6(2)
C22 C17 C1 118.29(19)
C17 C18 H18 120.1
C17 C18 C19 119.8(2)
C19 C18 H18 120.1
C18 C19 H19 119.6
C20 C19 C18 120.9(2)
C20 C19 H19 119.6
C19 C20 H20 120.1
C19 C20 C21 119.8(2)
C21 C20 H20 120.1
C20 C21 H21 120.1
C20 C21 C22 119.8(3)
C22 C21 H21 120.1
C17 C22 H22 119.4
C21 C22 C17 121.1(2)
C21 C22 H22 119.4
C24 C23 C16 121.46(18)
C24 C23 C28 118.5(2)
C28 C23 C16 120.0(2)
C23 C24 H24 119.5
C25 C24 C23 121.0(2)
C25 C24 H24 119.5
C24 C25 H25 120.1
C26 C25 C24 119.7(3)
C26 C25 H25 120.1
C25 C26 H26 120.1
C27 C26 C25 119.8(2)
C27 C26 H26 120.1
C26 C27 H27 119.8
C26 C27 C28 120.4(2)
C28 C27 H27 119.8
C23 C28 H28 119.7
C27 C28 C23 120.6(3)
C27 C28 H28 119.7
O3 C29 H29 108.6
O3 C29 C31 112.92(18)
O3 C29 C37 110.86(19)
C31 C29 H29 108.6
C31 C29 C37 107.08(17)
C37 C29 H29 108.6
C32 C31 C29 120.24(19)
C32 C31 C36 117.7(2)
C36 C31 C29 122.1(2)
C31 C32 H32 119.0
C31 C32 C33 122.0(2)
C33 C32 H32 119.0
C32 C33 H33 121.1
C34 C33 C32 117.9(2)
C34 C33 H33 121.1
C33 C34 F 118.3(3)
C33 C34 C35 122.8(2)
C35 C34 F 118.9(2)
C34 C35 H35 120.8
C34 C35 C36 118.3(2)
C36 C35 H35 120.8
C31 C36 H36 119.3
C35 C36 C31 121.4(2)
C35 C36 H36 119.3
C29 C37 H37A 109.5
C29 C37 H37B 109.5
C29 C37 H37C 109.5
H37A C37 H37B 109.5
H37A C37 H37C 109.5
H37B C37 H37C 109.5
O4 C41 H41A 110.9
O4 C41 H41B 110.9
O4 C41 C42 104.48(19)
H41A C41 H41B 108.9
C42 C41 H41A 110.9
C42 C41 H41B 110.9
C41 C42 H42A 111.0
C41 C42 H42B 111.0
C41 C42 C43 103.91(18)
H42A C42 H42B 109.0
C43 C42 H42A 111.0
C43 C42 H42B 111.0
C42 C43 H43A 110.9
C42 C43 H43B 110.9
H43A C43 H43B 108.9
C44 C43 C42 104.37(19)
C44 C43 H43A 110.9
C44 C43 H43B 110.9
O4 C44 C43 105.26(19)
O4 C44 H44A 110.7
O4 C44 H44B 110.7
C43 C44 H44A 110.7
C43 C44 H44B 110.7
H44A C44 H44B 108.8
C51A O5A Mg 121.5(9)
C51A O5A C54A 110.3(7)
C54A O5A Mg 128.2(10)
O5A C51A H51A 110.9
O5A C51A H51B 110.9
O5A C51A C52A 104.2(8)
H51A C51A H51B 108.9
C52A C51A H51A 110.9
C52A C51A H51B 110.9
C51A C52A H52A 111.5
C51A C52A H52B 111.5
H52A C52A H52B 109.3
C53A C52A C51A 101.5(8)
C53A C52A H52A 111.5
C53A C52A H52B 111.5
C52A C53A H53A 110.9
C52A C53A H53B 110.9
C52A C53A C54A 104.2(9)
H53A C53A H53B 108.9
C54A C53A H53A 110.9
C54A C53A H53B 110.9
O5A C54A C53A 105.0(7)
O5A C54A H54A 110.7
O5A C54A H54B 110.7
C53A C54A H54A 110.7
C53A C54A H54B 110.7
H54A C54A H54B 108.8
C51B O5B Mg 126.3(10)
C51B O5B C54B 108.1(9)
C54B O5B Mg 125.5(10)
O5B C51B H51C 110.8
O5B C51B H51D 110.8
O5B C51B C52B 104.9(9)
H51C C51B H51D 108.8
C52B C51B H51C 110.8
C52B C51B H51D 110.8
C51B C52B H52C 111.1
C51B C52B H52D 111.1
H52C C52B H52D 109.1
C53B C52B C51B 103.4(8)
C53B C52B H52C 111.1
C53B C52B H52D 111.1
C52B C53B H53C 110.4
C52B C53B H53D 110.4
C52B C53B C54B 106.5(7)
H53C C53B H53D 108.6
C54B C53B H53C 110.4
C54B C53B H53D 110.4
O5B C54B C53B 106.4(8)
O5B C54B H54C 110.5
O5B C54B H54D 110.5
C53B C54B H54C 110.5
C53B C54B H54D 110.5
H54C C54B H54D 108.6

loop_
_geom_bond_atom_site_label_1
_geom_bond_atom_site_label_2
_geom_bond_distance
Mg O3 1.9420(15)
Mg O4 2.1402(15)
Mg N1 2.2222(18)
Mg N2 2.2137(17)
Mg N3 2.2426(18)
Mg O5A 2.156(9)
Mg O5B 2.133(11)
F C34 1.371(3)
O1 C2 1.444(3)
O1 C3 1.367(2)
O2 C14 1.373(2)
O2 C15 1.447(2)
O3 C29 1.377(2)
O4 C41 1.437(2)
O4 C44 1.436(3)
N1 C1 1.475(3)
N1 C3 1.286(3)
N2 C5 1.380(2)
N2 C12 1.369(3)
N3 C14 1.292(3)
N3 C16 1.489(2)
C1 H1 1.0000
C1 C2 1.542(3)
C1 C17 1.514(3)
C2 H2A 0.9900
C2 H2B 0.9900
C3 C4 1.430(3)
C4 H4 0.9500
C4 C5 1.357(3)
C5 C6 1.474(3)
C6 C7 1.394(3)
C6 C11 1.388(3)
C7 H7 0.9500
C7 C8 1.386(3)
C8 H8 0.9500
C8 C9 1.392(3)
C9 H9 0.9500
C9 C10 1.391(3)
C10 H10 0.9500
C10 C11 1.390(3)
C11 C12 1.476(3)
C12 C13 1.368(3)
C13 H13 0.9500
C13 C14 1.422(3)
C15 H15A 0.9900
C15 H15B 0.9900
C15 C16 1.537(3)
C16 H16 1.0000
C16 C23 1.515(3)
C17 C18 1.385(3)
C17 C22 1.397(3)
C18 H18 0.9500
C18 C19 1.394(3)
C19 H19 0.9500
C19 C20 1.374(4)
C20 H20 0.9500
C20 C21 1.374(4)
C21 H21 0.9500
C21 C22 1.382(3)
C22 H22 0.9500
C23 C24 1.390(3)
C23 C28 1.392(3)
C24 H24 0.9500
C24 C25 1.390(3)
C25 H25 0.9500
C25 C26 1.389(4)
C26 H26 0.9500
C26 C27 1.378(4)
C27 H27 0.9500
C27 C28 1.389(4)
C28 H28 0.9500
C29 H29 1.0000
C29 C31 1.529(3)
C29 C37 1.541(3)
C31 C32 1.385(3)
C31 C36 1.393(3)
C32 H32 0.9500
C32 C33 1.392(3)
C33 H33 0.9500
C33 C34 1.367(4)
C34 C35 1.368(4)
C35 H35 0.9500
C35 C36 1.391(4)
C36 H36 0.9500
C37 H37A 0.9800
C37 H37B 0.9800
C37 H37C 0.9800
C41 H41A 0.9900
C41 H41B 0.9900
C41 C42 1.510(3)
C42 H42A 0.9900
C42 H42B 0.9900
C42 C43 1.534(4)
C43 H43A 0.9900
C43 H43B 0.9900
C43 C44 1.528(3)
C44 H44A 0.9900
C44 H44B 0.9900
O5A C51A 1.437(8)
O5A C54A 1.441(8)
C51A H51A 0.9900
C51A H51B 0.9900
C51A C52A 1.529(8)
C52A H52A 0.9900
C52A H52B 0.9900
C52A C53A 1.487(11)
C53A H53A 0.9900
C53A H53B 0.9900
C53A C54A 1.519(8)
C54A H54A 0.9900
C54A H54B 0.9900
O5B C51B 1.435(8)
O5B C54B 1.437(8)
C51B H51C 0.9900
C51B H51D 0.9900
C51B C52B 1.518(9)
C52B H52C 0.9900
C52B H52D 0.9900
C52B C53B 1.490(11)
C53B H53C 0.9900
C53B H53D 0.9900
C53B C54B 1.512(8)
C54B H54C 0.9900
C54B H54D 0.9900

loop_
_geom_torsion_atom_site_label_1
_geom_torsion_atom_site_label_2
_geom_torsion_atom_site_label_3
_geom_torsion_atom_site_label_4
_geom_torsion
Mg O3 C29 C31 -120.31(18)
Mg O3 C29 C37 119.53(19)
Mg O4 C41 C42 -160.72(14)
Mg O4 C44 C43 167.03(13)
Mg N1 C1 C2 -151.15(14)
Mg N1 C1 C17 88.80(19)
Mg N1 C3 O1 160.15(13)
Mg N1 C3 C4 -20.3(3)
Mg N2 C5 C4 4.6(3)
Mg N2 C5 C6 -175.95(12)
Mg N2 C12 C11 177.07(12)
Mg N2 C12 C13 -1.2(3)
Mg N3 C14 O2 164.45(12)
Mg N3 C14 C13 -20.5(3)
Mg N3 C16 C15 -151.20(14)
Mg N3 C16 C23 88.82(19)
Mg O5A C51A C52A 159.8(18)
Mg O5A C54A C53A 177(2)
Mg O5B C51B C52B -151(2)
Mg O5B C54B C53B 164(2)
F C34 C35 C36 179.5(2)
O1 C3 C4 C5 -173.87(19)
O2 C15 C16 N3 -25.6(2)
O2 C15 C16 C23 93.52(19)
O3 C29 C31 C32 -43.2(3)
O3 C29 C31 C36 138.6(2)
O4 C41 C42 C43 -29.5(2)
N1 C1 C2 O1 -17.0(2)
N1 C1 C17 C18 22.9(3)
N1 C1 C17 C22 -161.38(18)
N1 C3 C4 C5 6.6(4)
N2 C5 C6 C7 176.9(2)
N2 C5 C6 C11 -2.2(2)
N2 C12 C13 C14 12.2(3)
N3 C16 C23 C24 51.7(2)
N3 C16 C23 C28 -130.12(19)
C1 N1 C3 O1 -3.6(2)
C1 N1 C3 C4 175.9(2)
C1 C17 C18 C19 175.7(2)
C1 C17 C22 C21 -175.6(2)
C2 O1 C3 N1 -8.1(2)
C2 O1 C3 C4 172.30(18)
C2 C1 C17 C18 -92.5(2)
C2 C1 C17 C22 83.2(2)
C3 O1 C2 C1 15.3(2)
C3 N1 C1 C2 12.8(2)
C3 N1 C1 C17 -107.25(19)
C3 C4 C5 N2 2.3(3)
C3 C4 C5 C6 -177.18(19)
C4 C5 C6 C7 -3.6(3)
C4 C5 C6 C11 177.30(18)
C5 N2 C12 C11 -0.5(2)
C5 N2 C12 C13 -178.85(19)
C5 C6 C7 C8 -179.0(2)
C5 C6 C11 C10 178.80(18)
C5 C6 C11 C12 1.8(2)
C6 C7 C8 C9 -0.1(3)
C6 C11 C12 N2 -0.9(2)
C6 C11 C12 C13 177.54(18)
C7 C6 C11 C10 -0.5(3)
C7 C6 C11 C12 -177.49(18)
C7 C8 C9 C10 0.5(3)
C8 C9 C10 C11 -0.9(3)
C9 C10 C11 C6 0.9(3)
C9 C10 C11 C12 177.0(2)
C10 C11 C12 N2 -177.4(2)
C10 C11 C12 C13 1.0(3)
C11 C6 C7 C8 0.0(3)
C11 C12 C13 C14 -165.89(19)
C12 N2 C5 C4 -177.82(19)
C12 N2 C5 C6 1.7(2)
C12 C13 C14 O2 175.19(18)
C12 C13 C14 N3 0.1(3)
C14 O2 C15 C16 21.9(2)
C14 N3 C16 C15 20.6(2)
C14 N3 C16 C23 -99.40(18)
C15 O2 C14 N3 -9.8(2)
C15 O2 C14 C13 174.44(17)
C15 C16 C23 C24 -61.8(2)
C15 C16 C23 C28 116.4(2)
C16 N3 C14 O2 -7.7(2)
C16 N3 C14 C13 167.3(2)
C16 C23 C24 C25 178.55(19)
C16 C23 C28 C27 -178.76(19)
C17 C1 C2 O1 104.71(19)
C17 C18 C19 C20 -0.4(4)
C18 C17 C22 C21 0.3(3)
C18 C19 C20 C21 0.5(4)
C19 C20 C21 C22 -0.2(4)
C20 C21 C22 C17 -0.2(4)
C22 C17 C18 C19 0.0(3)
C23 C24 C25 C26 0.4(3)
C24 C23 C28 C27 -0.5(3)
C24 C25 C26 C27 -0.9(3)
C25 C26 C27 C28 0.7(4)
C26 C27 C28 C23 0.0(3)
C28 C23 C24 C25 0.4(3)
C29 C31 C32 C33 -178.29(19)
C29 C31 C36 C35 178.2(2)
C31 C32 C33 C34 0.4(3)
C32 C31 C36 C35 0.0(3)
C32 C33 C34 F -179.5(2)
C32 C33 C34 C35 -0.8(3)
C33 C34 C35 C36 0.7(4)
C34 C35 C36 C31 -0.3(3)
C36 C31 C32 C33 0.0(3)
C37 C29 C31 C32 79.1(2)
C37 C29 C31 C36 -99.1(2)
C41 O4 C44 C43 -37.0(2)
C41 C42 C43 C44 7.2(2)
C42 C43 C44 O4 17.4(2)
C44 O4 C41 C42 41.9(2)
O5A C51A C52A C53A 36(2)
C51A O5A C54A C53A -2(3)
C51A C52A C53A C54A -37(2)
C52A C53A C54A O5A 25(3)
C54A O5A C51A C52A -21(3)
O5B C51B C52B C53B -32(2)
C51B O5B C54B C53B -19(3)
C51B C52B C53B C54B 20(2)
C52B C53B C54B O5B -1(3)
C54B O5B C51B C52B 32(3)

loop_
_exptl_oxdiff_crystal_face_indexfrac_h
_exptl_oxdiff_crystal_face_indexfrac_k
_exptl_oxdiff_crystal_face_indexfrac_l
_exptl_oxdiff_crystal_face_x
_exptl_oxdiff_crystal_face_y
_exptl_oxdiff_crystal_face_z
4.4034 3.4462 -1.9174 0.8845 0.1636 -0.4368
-3.8183 1.6476 -4.0347 0.1983 0.8416 0.5024
0.8425 -1.0359 -7.1404 0.2101 0.8743 -0.4375
-2.6350 5.3874 2.0927 0.5728 0.1109 0.8122
-3.2101 2.1916 6.2407 -0.1377 -0.5640 0.8142
5.5557 0.3215 -2.9301 0.5203 0.0936 -0.8488
1.1892 -0.0636 6.6262 -0.2315 -0.9709 0.0619
-0.8806 -6.0013 -5.0263 -0.7522 0.4614 -0.4704
-3.2677 -5.5629 -1.4206 -0.9916 0.1287 0.0162
5.2493 -1.6212 1.9164 -0.0123 -0.6348 -0.7725
6.1598 1.4356 0.4472 0.5783 -0.3493 -0.7373
-0.0920 5.9368 5.0946 0.6796 -0.4178 0.6030
5.0909 -2.5983 0.5829 -0.1128 -0.4889 -0.8650
-5.2243 2.7711 0.6523 0.0763 0.3367 0.9385
-2.2908 5.5221 3.7379 0.5414 -0.1262 0.8312
3.4108 5.5881 2.1302 0.9726 -0.2321 -0.0095
3.4861 3.3567 -3.0078 0.8630 0.3603 -0.3541
6.0225 -0.4740 0.8445 0.2589 -0.4817 -0.8372
